data_2103112
loop_
_publ_author_name
'Be\,sli, Serap'
'Coles, Simon J.'
'Davies, David B.'
'Hursthouse, Michael B.'
'K\?il\?i\,c, Adem'
'Mayer, Thomas A.'
'Shaw, Robert A.'
'Uslu, Aylin'

_publ_section_title
;
 Structural investigations of phosphorus--nitrogen compounds. 4. Steric
 and electronic effects in dibenzylamino derivatives of
 hexachlorocyclotriphosphazatriene and
 4,4,6,6-tetrachloro-2,2-diphenylcyclotriphosphazatriene
;
_journal_coden_ASTM ASBSDK
_journal_issue 3
_journal_name_full
;
 Acta Crystallographica, Section B: Structural Science
;
_journal_page_first 545
_journal_page_last 552
_journal_paper_doi 10.1107/S0108768102003816
_journal_volume 58
_journal_year 2002
_chemical_formula_sum 'C14 H14 Cl5 N4 P3'
_chemical_formula_weight 508.45
_chemical_name_systematic
;
 ?
;
_space_group_IT_number 14
_symmetry_cell_setting monoclinic
_symmetry_space_group_name_Hall '-P 2yn'
_symmetry_space_group_name_H-M 'P 1 21/n 1'
_atom_sites_solution_hydrogens geom
_atom_sites_solution_primary direct
_atom_sites_solution_secondary difmap
_audit_creation_method SHELXL-97
_cell_angle_alpha 90.00
_cell_angle_beta 99.61(3)
_cell_angle_gamma 90.00
_cell_formula_units_Z 4
_cell_length_a 11.125(2)
_cell_length_b 8.1671(16)
_cell_length_c 23.585(5)
_cell_measurement_reflns_used 8236
_cell_measurement_temperature 120(2)
_cell_measurement_theta_max 27.48
_cell_measurement_theta_min 2.91
_cell_volume 2112.9(7)
_computing_cell_refinement 'DENZO, COLLECT'
_computing_data_collection 'DENZO, COLLECT'
_computing_data_reduction 'DENZO, COLLECT'
_computing_molecular_graphics 'PLATON (Spek, 1990)'
_computing_structure_refinement 'SHELXL-97 (Sheldrick, 1997)'
_computing_structure_solution 'SHELXS-97 (Sheldrick, 1997)'
_diffrn_ambient_temperature 120(2)
_diffrn_detector_area_resol_mean 9.091
_diffrn_measured_fraction_theta_full 0.988
_diffrn_measured_fraction_theta_max 0.988
_diffrn_measurement_device_type 'Nonius KappaCCD Area Detector'
_diffrn_measurement_method '\f and \w scans'
_diffrn_radiation_monochromator graphite
_diffrn_radiation_source 'Nonius FR591 rotating anode'
_diffrn_radiation_type MoK\a
_diffrn_radiation_wavelength 0.71073
_diffrn_reflns_av_R_equivalents 0.0426
_diffrn_reflns_av_sigmaI/netI 0.0447
_diffrn_reflns_limit_h_max 14
_diffrn_reflns_limit_h_min -14
_diffrn_reflns_limit_k_max 10
_diffrn_reflns_limit_k_min -8
_diffrn_reflns_limit_l_max 23
_diffrn_reflns_limit_l_min -30
_diffrn_reflns_number 11630
_diffrn_reflns_theta_full 27.48
_diffrn_reflns_theta_max 27.48
_diffrn_reflns_theta_min 2.95
_exptl_absorpt_coefficient_mu 0.922
_exptl_absorpt_correction_T_max 0.8666
_exptl_absorpt_correction_T_min 0.7386
_exptl_absorpt_correction_type multi-scan
_exptl_absorpt_process_details 'SORTAV (Blessing, 1997)'
_exptl_crystal_colour colourless
_exptl_crystal_density_diffrn 1.598
_exptl_crystal_density_method 'not measured'
_exptl_crystal_description block
_exptl_crystal_F_000 1024
_exptl_crystal_size_max 0.35
_exptl_crystal_size_mid 0.20
_exptl_crystal_size_min 0.16
_refine_diff_density_max 0.385
_refine_diff_density_min -0.431
_refine_ls_extinction_expression Fc^*^=kFc[1+0.001xFc^2^\l^3^/sin(2\q)]^-1/4^
_refine_ls_goodness_of_fit_ref 1.048
_refine_ls_hydrogen_treatment mixed
_refine_ls_matrix_type full
_refine_ls_number_parameters 236
_refine_ls_number_reflns 4790
_refine_ls_number_restraints 0
_refine_ls_restrained_S_all 1.048
_refine_ls_R_factor_all 0.0411
_refine_ls_R_factor_gt 0.0311
_refine_ls_shift/su_max 0.056
_refine_ls_shift/su_mean 0.001
_refine_ls_structure_factor_coef Fsqd
_refine_ls_weighting_details 'calc w=1/[\s^2^(Fo^2^)+(0.0394P)^2^+0.4555P] where P=(Fo^2^+2Fc^2^)/3'
_refine_ls_weighting_scheme calc
_refine_ls_wR_factor_gt 0.0780
_refine_ls_wR_factor_ref 0.0823
_reflns_number_gt 4054
_reflns_number_total 4790
_reflns_threshold_expression >2sigma(I)
_cod_data_source_file bm0049.cif
_cod_depositor_comments
;
The following automatic conversions were performed:
'_symmetry_cell_setting' value 'Monoclinic' changed to 'monoclinic'
according to '/home/saulius/struct/CIF-dictionaries/cif_core.dic'
dictionary named 'cif_core.dic' version 2.4.1 from 2010-06-29.

Automatic conversion script
Id: cif_fix_enum 1527 2010-12-29 10:47:43Z saulius 

The following automatic conversions were performed:

'_exptl_absorpt_correction_type' tag value 'multi-scans' was replaced
with 'multi-scan' value.

Automatic conversion script
Id: cif_fix_values 1646 2011-03-28 12:23:43Z adriana 
;
_cod_original_sg_symbol_H-M P2~1~/n
_cod_database_code 2103112

loop_
_symmetry_equiv_pos_as_xyz
'x, y, z'
'-x+1/2, y+1/2, -z+1/2'
'-x, -y, -z'
'x-1/2, -y-1/2, z-1/2'

loop_
_atom_site_label
_atom_site_fract_x
_atom_site_fract_y
_atom_site_fract_z
_atom_site_U_iso_or_equiv
_atom_site_adp_type
_atom_site_calc_flag
_atom_site_refinement_flags
_atom_site_occupancy
_atom_site_type_symbol
C1 0.76657(15) 0.1008(2) 0.15008(7) 0.0192(3) Uani d . 1 C
H1A 0.8329 0.0353 0.1725 0.023 Uiso calc R 1 H
H1B 0.7179 0.0267 0.1219 0.023 Uiso calc R 1 H
C2 0.68555(16) 0.1665(2) 0.19059(7) 0.0214(4) Uani d . 1 C
C3 0.57300(17) 0.2344(2) 0.16923(8) 0.0288(4) Uani d . 1 C
H3 0.5466 0.2405 0.1288 0.035 Uiso calc R 1 H
C4 0.49853(19) 0.2935(3) 0.20631(10) 0.0373(5) Uani d . 1 C
H4 0.4214 0.3395 0.1913 0.045 Uiso calc R 1 H
C5 0.5365(2) 0.2854(3) 0.26490(10) 0.0380(5) Uani d . 1 C
H5 0.4854 0.3256 0.2902 0.046 Uiso calc R 1 H
C6 0.6482(2) 0.2191(2) 0.28675(8) 0.0332(5) Uani d . 1 C
H6 0.6742 0.2142 0.3272 0.040 Uiso calc R 1 H
C7 0.72368(17) 0.1589(2) 0.24985(7) 0.0250(4) Uani d . 1 C
H7 0.8007 0.1128 0.2651 0.030 Uiso calc R 1 H
C8 0.90080(15) 0.3471(2) 0.15478(7) 0.0186(3) Uani d . 1 C
H8A 0.8542 0.3999 0.1821 0.022 Uiso calc R 1 H
H8B 0.9268 0.4338 0.1301 0.022 Uiso calc R 1 H
C9 1.01218(15) 0.2647(2) 0.18810(7) 0.0183(3) Uani d . 1 C
C10 1.08764(16) 0.1675(2) 0.16033(7) 0.0224(4) Uani d . 1 C
H10 1.0685 0.1514 0.1199 0.027 Uiso calc R 1 H
C11 1.18983(16) 0.0946(2) 0.19120(7) 0.0259(4) Uani d . 1 C
H11 1.2409 0.0292 0.1719 0.031 Uiso calc R 1 H
C12 1.21870(16) 0.1162(2) 0.25063(7) 0.0264(4) Uani d . 1 C
H12 1.2889 0.0653 0.2718 0.032 Uiso calc R 1 H
C13 1.14404(17) 0.2126(2) 0.27841(7) 0.0252(4) Uani d . 1 C
H13 1.1630 0.2279 0.3188 0.030 Uiso calc R 1 H
C14 1.04173(16) 0.2867(2) 0.24725(7) 0.0214(4) Uani d . 1 C
H14 0.9913 0.3532 0.2665 0.026 Uiso calc R 1 H
N1 0.77940(13) 0.1479(2) -0.07210(6) 0.0246(3) Uani d . 1 N
N2 0.87591(14) 0.3321(2) 0.02008(6) 0.0279(4) Uani d . 1 N
N3 0.67593(13) 0.1426(2) 0.02445(6) 0.0261(3) Uani d . 1 N
N4 0.82110(12) 0.22991(17) 0.11852(5) 0.0180(3) Uani d . 1 N
P1 0.67448(4) 0.08730(6) -0.039398(17) 0.01989(12) Uani d . 1 P
P2 0.87231(4) 0.28465(6) -0.044403(17) 0.02209(12) Uani d . 1 P
P3 0.76721(4) 0.28101(6) 0.052933(17) 0.02011(12) Uani d . 1 P
Cl1 0.66928(4) -0.15591(6) -0.04240(2) 0.03100(13) Uani d . 1 Cl
Cl2 0.51442(4) 0.14795(6) -0.087255(18) 0.02753(12) Uani d . 1 Cl
Cl3 0.84497(5) 0.48458(6) -0.094215(19) 0.03344(13) Uani d . 1 Cl
Cl4 1.03912(4) 0.21748(7) -0.05544(2) 0.03996(14) Uani d . 1 Cl
Cl5 0.66856(5) 0.49056(6) 0.05622(2) 0.03840(14) Uani d . 1 Cl

loop_
_atom_site_aniso_label
_atom_site_aniso_U_11
_atom_site_aniso_U_22
_atom_site_aniso_U_33
_atom_site_aniso_U_12
_atom_site_aniso_U_13
_atom_site_aniso_U_23
C1 0.0214(8) 0.0186(9) 0.0171(7) -0.0042(7) 0.0014(6) 0.0019(7)
C2 0.0227(9) 0.0192(9) 0.0232(8) -0.0069(7) 0.0060(7) 0.0000(7)
C3 0.0217(9) 0.0338(11) 0.0299(9) -0.0055(8) 0.0020(7) -0.0020(8)
C4 0.0237(10) 0.0358(12) 0.0544(13) -0.0035(9) 0.0122(9) -0.0074(10)
C5 0.0410(12) 0.0294(11) 0.0508(13) -0.0120(9) 0.0289(10) -0.0135(10)
C6 0.0529(13) 0.0232(10) 0.0274(10) -0.0114(9) 0.0185(9) -0.0043(8)
C7 0.0323(10) 0.0211(9) 0.0220(8) -0.0050(8) 0.0057(7) 0.0023(7)
C8 0.0215(8) 0.0182(8) 0.0155(7) -0.0026(7) 0.0013(6) -0.0013(6)
C9 0.0175(8) 0.0190(8) 0.0177(7) -0.0043(7) 0.0013(6) 0.0009(6)
C10 0.0250(9) 0.0267(10) 0.0161(8) -0.0035(7) 0.0050(6) -0.0023(7)
C11 0.0233(9) 0.0297(10) 0.0257(9) 0.0023(8) 0.0071(7) -0.0015(8)
C12 0.0188(9) 0.0337(11) 0.0255(9) 0.0001(8) -0.0001(7) 0.0014(8)
C13 0.0260(9) 0.0318(10) 0.0161(8) -0.0029(8) -0.0013(6) -0.0029(7)
C14 0.0218(9) 0.0250(9) 0.0174(8) -0.0032(7) 0.0032(6) -0.0036(7)
N1 0.0226(8) 0.0331(9) 0.0183(7) -0.0095(7) 0.0039(5) -0.0030(6)
N2 0.0269(8) 0.0387(10) 0.0175(7) -0.0166(7) 0.0016(6) -0.0011(6)
N3 0.0231(8) 0.0389(9) 0.0164(7) -0.0132(7) 0.0030(5) -0.0018(6)
N4 0.0188(7) 0.0197(7) 0.0147(6) -0.0042(6) 0.0006(5) -0.0004(5)
P1 0.0169(2) 0.0257(3) 0.0160(2) -0.00652(17) -0.00026(15) -0.00009(17)
P2 0.0171(2) 0.0332(3) 0.0154(2) -0.00861(19) 0.00118(16) 0.00068(18)
P3 0.0193(2) 0.0258(3) 0.0144(2) -0.00533(18) 0.00035(16) 0.00096(17)
Cl1 0.0309(3) 0.0255(2) 0.0339(2) -0.00407(19) -0.00267(18) 0.00194(19)
Cl2 0.0208(2) 0.0342(3) 0.0250(2) -0.00284(18) -0.00374(16) 0.00330(18)
Cl3 0.0353(3) 0.0393(3) 0.0235(2) -0.0130(2) -0.00135(18) 0.00832(19)
Cl4 0.0194(2) 0.0598(4) 0.0412(3) -0.0035(2) 0.00659(19) -0.0020(2)
Cl5 0.0391(3) 0.0333(3) 0.0402(3) 0.0103(2) -0.0009(2) 0.0092(2)

loop_
_atom_type_symbol
_atom_type_description
_atom_type_scat_dispersion_real
_atom_type_scat_dispersion_imag
_atom_type_scat_source
C C 0.0033 0.0016 'International Tables Vol C Tables 4.2.6.8 and 6.1.1.4'
H H 0.0000 0.0000 'International Tables Vol C Tables 4.2.6.8 and 6.1.1.4'
N N 0.0061 0.0033 'International Tables Vol C Tables 4.2.6.8 and 6.1.1.4'
P P 0.1023 0.0942 'International Tables Vol C Tables 4.2.6.8 and 6.1.1.4'
Cl Cl 0.1484 0.1585 'International Tables Vol C Tables 4.2.6.8 and 6.1.1.4'

loop_
_geom_angle_atom_site_label_1
_geom_angle_atom_site_label_2
_geom_angle_atom_site_label_3
_geom_angle
N4 C1 C2 113.68(14)
C3 C2 C7 119.23(16)
C3 C2 C1 120.58(15)
C7 C2 C1 120.19(16)
C2 C3 C4 120.57(18)
C5 C4 C3 120.0(2)
C6 C5 C4 120.09(18)
C5 C6 C7 120.36(18)
C2 C7 C6 119.73(19)
N4 C8 C9 111.93(14)
C14 C9 C10 118.97(16)
C14 C9 C8 120.03(15)
C10 C9 C8 121.00(14)
C11 C10 C9 120.36(15)
C10 C11 C12 120.45(16)
C13 C12 C11 119.40(17)
C12 C13 C14 120.08(16)
C13 C14 C9 120.73(16)
P1 N1 P2 120.15(9)
P2 N2 P3 120.57(10)
P1 N3 P3 120.86(9)
C8 N4 C1 115.36(12)
C8 N4 P3 118.51(11)
C1 N4 P3 123.21(11)
N3 P1 N1 119.18(8)
N3 P1 Cl1 108.50(7)
N1 P1 Cl1 108.33(7)
N3 P1 Cl2 109.57(7)
N1 P1 Cl2 107.85(6)
Cl1 P1 Cl2 102.06(3)
N2 P2 N1 118.97(8)
N2 P2 Cl4 108.78(7)
N1 P2 Cl4 108.01(6)
N2 P2 Cl3 110.16(7)
N1 P2 Cl3 107.90(6)
Cl4 P2 Cl3 101.60(3)
N3 P3 N2 117.55(8)
N3 P3 N4 109.20(8)
N2 P3 N4 109.97(8)
N3 P3 Cl5 107.59(7)
N2 P3 Cl5 104.76(7)
N4 P3 Cl5 107.20(6)

loop_
_geom_bond_atom_site_label_1
_geom_bond_atom_site_label_2
_geom_bond_distance
C1 N4 1.478(2)
C1 C2 1.517(2)
C2 C3 1.385(3)
C2 C7 1.393(2)
C3 C4 1.388(3)
C4 C5 1.377(3)
C5 C6 1.375(3)
C6 C7 1.396(3)
C8 N4 1.477(2)
C8 C9 1.510(2)
C9 C14 1.391(2)
C9 C10 1.396(2)
C10 C11 1.379(3)
C11 C12 1.396(2)
C12 C13 1.386(3)
C13 C14 1.386(3)
N1 P1 1.5820(15)
N1 P2 1.5868(15)
N2 P2 1.5634(15)
N2 P3 1.5969(15)
N3 P1 1.5696(14)
N3 P3 1.5915(16)
N4 P3 1.6177(14)
P1 Cl1 1.9881(8)
P1 Cl2 2.0048(8)
P2 Cl4 1.9935(8)
P2 Cl3 2.0049(7)
P3 Cl5 2.0415(8)

loop_
_cod_related_entry_id
_cod_related_entry_database
_cod_related_entry_code
1 ChemSpider 21140434
